data_7712838
loop_
_publ_author_name
'Rupf, Susanne M.'
'Sievers, Robin'
'Riemann, Paulin S.'
'Reimann, Marc'
'Kaupp, Martin'
'Fasting, Dr. Carlo'
'Malischewski, Moritz'

_publ_section_title
;
 Persilylation of Ferrocene: The Ultimate Discipline in Sterically
 Overcrowded Metal Complexes
;
_journal_name_full 'Dalton Transactions'
_journal_paper_doi 10.1039/D3DT01133J
_journal_year 2023
_chemical_formula_moiety 'C24 H52 Fe Si7'
_chemical_formula_sum 'C24 H52 Fe Si7'
_chemical_formula_weight 593.13
_chemical_name_systematic 3a
_space_group_crystal_system triclinic
_space_group_IT_number 2
_space_group_name_Hall '-P 1'
_space_group_name_H-M_alt 'P -1'
_atom_sites_solution_hydrogens geom
_atom_sites_solution_primary dual
_audit_creation_date 2022-04-07
_audit_creation_method
;
Olex2 1.3
(compiled Nov 21 2019 18:26:39 for OlexSys, GUI svn.r6003)
;
_audit_update_record
;
2023-03-12 deposited with the CCDC.	2023-04-19 downloaded from the CCDC.
;
_cell_angle_alpha 78.884(2)
_cell_angle_beta 81.1830(10)
_cell_angle_gamma 65.9980(10)
_cell_formula_units_Z 2
_cell_length_a 9.6168(3)
_cell_length_b 10.8650(4)
_cell_length_c 17.6366(7)
_cell_measurement_reflns_used 9988
_cell_measurement_temperature 100.0
_cell_measurement_theta_max 28.267
_cell_measurement_theta_min 2.362
_cell_volume 1646.09(10)
_computing_cell_refinement 'SAINT V8.38A (Bruker, 2018)'
_computing_data_reduction 'SAINT V8.38A (Bruker, 2018)'
_computing_molecular_graphics 'Olex2 1.3 (Dolomanov et al., 2009)'
_computing_publication_material 'Olex2 1.3 (Dolomanov et al., 2009)'
_computing_structure_refinement 'XL  (Sheldrick, 2008)'
_computing_structure_solution 'SHELXT 2014/5 (Sheldrick, 2014)'
_diffrn_ambient_temperature 100.0
_diffrn_measured_fraction_theta_full 1.000
_diffrn_measured_fraction_theta_max 0.999
_diffrn_measurement_device_type 'Bruker APEX-II CCD'
_diffrn_measurement_method '\f and \w scans'
_diffrn_radiation_type MoK\a
_diffrn_radiation_wavelength 0.71073
_diffrn_reflns_av_R_equivalents 0.0555
_diffrn_reflns_av_unetI/netI 0.0215
_diffrn_reflns_Laue_measured_fraction_full 1.000
_diffrn_reflns_Laue_measured_fraction_max 0.999
_diffrn_reflns_limit_h_max 12
_diffrn_reflns_limit_h_min -12
_diffrn_reflns_limit_k_max 14
_diffrn_reflns_limit_k_min -14
_diffrn_reflns_limit_l_max 23
_diffrn_reflns_limit_l_min -23
_diffrn_reflns_number 106271
_diffrn_reflns_point_group_measured_fraction_full 1.000
_diffrn_reflns_point_group_measured_fraction_max 0.999
_diffrn_reflns_theta_full 25.242
_diffrn_reflns_theta_max 28.314
_diffrn_reflns_theta_min 2.074
_diffrn_standards_number 0
_exptl_absorpt_coefficient_mu 0.725
_exptl_absorpt_correction_T_max 0.7457
_exptl_absorpt_correction_T_min 0.6627
_exptl_absorpt_correction_type multi-scan
_exptl_absorpt_process_details
;
SADABS-2016/2 (Bruker,2016/2) was used for absorption correction.
wR2(int) was 0.1693 before and 0.1161 after correction.
The Ratio of minimum to maximum transmission is 0.8887.
The \l/2 correction factor is Not present.
;
_exptl_crystal_colour red
_exptl_crystal_colour_primary red
_exptl_crystal_density_diffrn 1.197
_exptl_crystal_description block
_exptl_crystal_F_000 640
_exptl_crystal_size_max 0.31
_exptl_crystal_size_mid 0.3
_exptl_crystal_size_min 0.25
_refine_diff_density_max 0.647
_refine_diff_density_min -0.680
_refine_diff_density_rms 0.067
_refine_ls_extinction_method none
_refine_ls_goodness_of_fit_ref 1.023
_refine_ls_hydrogen_treatment constr
_refine_ls_matrix_type full
_refine_ls_number_parameters 303
_refine_ls_number_reflns 8170
_refine_ls_number_restraints 0
_refine_ls_restrained_S_all 1.023
_refine_ls_R_factor_all 0.0396
_refine_ls_R_factor_gt 0.0332
_refine_ls_shift/su_max 0.001
_refine_ls_shift/su_mean 0.000
_refine_ls_structure_factor_coef Fsqd
_refine_ls_weighting_details 'w=1/[\s^2^(Fo^2^)+(0.0465P)^2^+1.4515P] where P=(Fo^2^+2Fc^2^)/3'
_refine_ls_weighting_scheme calc
_refine_ls_wR_factor_gt 0.0871
_refine_ls_wR_factor_ref 0.0901
_reflns_Friedel_coverage 0.000
_reflns_number_gt 7239
_reflns_number_total 8170
_reflns_threshold_expression 'I > 2\s(I)'
_cod_data_source_file d3dt01133j2.cif
_cod_data_source_block p-1
_cod_database_code 7712838
_shelx_shelxl_version_number 2018/3
_shelx_space_group_comment
;
The symmetry employed for this shelxl refinement is uniquely defined
by the following loop, which should always be used as a source of
symmetry information in preference to the above space-group names.
They are only intended as comments.
;
_shelx_estimated_absorpt_t_max 0.840
_shelx_estimated_absorpt_t_min 0.806
_olex2_refinement_description
;
1. Fixed Uiso
 At 1.2 times of:
  All C(H) groups, All Si(H) groups
 At 1.5 times of:
  All C(H,H,H) groups
2.a Ternary CH refined with riding coordinates:
 Si2(H2), Si3(H3), Si4(H4), Si5(H5), Si6(H6), Si7(H7), Si8(H8)
2.b Aromatic/amide H refined with riding coordinates:
 C1(H1), C9(H9), C12(H12)
2.c Idealised Me refined as rotating group:
 C20(H20A,H20B,H20C), C21(H21A,H21B,H21C), C30(H30A,H30B,H30C), C31(H31A,H31B,
 H31C), C40(H40B,H40C,H40A), C41(H41A,H41B,H41C), C50(H50A,H50B,H50C), C51(H51A,
 H51B,H51C), C60(H60A,H60B,H60C), C61(H61A,H61B,H61C), C70(H70A,H70B,H70C),
 C71(H71A,H71B,H71C), C80(H80B,H80A,H80C), C81(H81A,H81B,H81C)
;
_olex2_submission_special_instructions 'No special instructions were received'

loop_
_space_group_symop_operation_xyz
'x, y, z'
'-x, -y, -z'

loop_
_atom_site_label
_atom_site_type_symbol
_atom_site_fract_x
_atom_site_fract_y
_atom_site_fract_z
_atom_site_U_iso_or_equiv
_atom_site_adp_type
_atom_site_occupancy
_atom_site_site_symmetry_order
_atom_site_calc_flag
_atom_site_refinement_flags_posn
_atom_site_refinement_flags_adp
_atom_site_refinement_flags_occupancy
_atom_site_disorder_assembly
_atom_site_disorder_group
Fe1 Fe 0.72406(3) 0.78022(2) 0.74726(2) 0.01133(7) Uani 1 1 d . . . . .
Si2 Si 0.77289(6) 0.60262(5) 0.58161(3) 0.01752(11) Uani 1 1 d . . . . .
H2 H 0.883042 0.545689 0.589020 0.021 Uiso 1 1 calc R U . . .
Si3 Si 0.77510(6) 0.42999(5) 0.78120(3) 0.01801(11) Uani 1 1 d . . . . .
H3 H 0.847521 0.396299 0.735607 0.022 Uiso 1 1 calc R U . . .
Si4 Si 0.46027(5) 0.66486(5) 0.89163(3) 0.01600(10) Uani 1 1 d . . . . .
H4 H 0.539235 0.580483 0.917220 0.019 Uiso 1 1 calc R U . . .
Si5 Si 0.32772(6) 1.01133(5) 0.75567(3) 0.01864(11) Uani 1 1 d . . . . .
H5 H 0.315174 1.066806 0.703006 0.022 Uiso 1 1 calc R U . . .
Si6 Si 0.77051(5) 0.83550(5) 0.94049(3) 0.01554(10) Uani 1 1 d . . . . .
H6 H 0.663671 0.902221 0.950465 0.019 Uiso 1 1 calc R U . . .
Si7 Si 0.81787(6) 1.03249(5) 0.61189(3) 0.01950(11) Uani 1 1 d . . . . .
H7 H 0.847688 0.983953 0.565535 0.023 Uiso 1 1 calc R U . . .
Si8 Si 1.10477(5) 0.66876(5) 0.64750(3) 0.01877(11) Uani 1 1 d . . . . .
H8 H 1.063766 0.679590 0.596763 0.023 Uiso 1 1 calc R U . . .
C1 C 0.56840(19) 0.81843(18) 0.66890(10) 0.0146(3) Uani 1 1 d . . . . .
H1 H 0.552181 0.884686 0.623741 0.018 Uiso 1 1 calc R U . . .
C2 C 0.67477(19) 0.68040(17) 0.67132(10) 0.0145(3) Uani 1 1 d . . . . .
C3 C 0.66427(19) 0.61563(17) 0.75094(10) 0.0146(3) Uani 1 1 d . . . . .
C4 C 0.54813(19) 0.71635(17) 0.79558(10) 0.0145(3) Uani 1 1 d . . . . .
C5 C 0.48921(18) 0.84382(17) 0.74375(10) 0.0144(3) Uani 1 1 d . . . . .
C6 C 0.81241(19) 0.82629(18) 0.83487(10) 0.0149(3) Uani 1 1 d . . . . .
C7 C 0.84064(19) 0.90633(18) 0.70183(10) 0.0151(3) Uani 1 1 d . . . . .
C8 C 0.94763(19) 0.76562(18) 0.71577(10) 0.0154(3) Uani 1 1 d . . . . .
C9 C 0.92733(19) 0.71914(18) 0.79692(10) 0.0155(3) Uani 1 1 d . . . . .
H9 H 0.982282 0.629990 0.821940 0.019 Uiso 1 1 calc R U . . .
C12 C 0.75914(19) 0.94029(17) 0.77510(10) 0.0149(3) Uani 1 1 d . . . . .
H12 H 0.680929 1.026204 0.782893 0.018 Uiso 1 1 calc R U . . .
C20 C 0.7554(2) 0.7400(2) 0.49781(11) 0.0262(4) Uani 1 1 d . . . . .
H20A H 0.647357 0.791934 0.489124 0.039 Uiso 1 1 calc R U . . .
H20B H 0.810096 0.699580 0.451327 0.039 Uiso 1 1 calc R U . . .
H20C H 0.799648 0.800921 0.508849 0.039 Uiso 1 1 calc R U . . .
C21 C 0.6761(2) 0.4951(2) 0.56200(12) 0.0253(4) Uani 1 1 d . . . . .
H21A H 0.675382 0.427959 0.607826 0.038 Uiso 1 1 calc R U . . .
H21B H 0.731281 0.447908 0.517728 0.038 Uiso 1 1 calc R U . . .
H21C H 0.570815 0.553055 0.550173 0.038 Uiso 1 1 calc R U . . .
C30 C 0.8945(2) 0.3825(2) 0.86477(12) 0.0253(4) Uani 1 1 d . . . . .
H30A H 0.979931 0.411672 0.849413 0.038 Uiso 1 1 calc R U . . .
H30B H 0.934116 0.283528 0.880125 0.038 Uiso 1 1 calc R U . . .
H30C H 0.831848 0.427342 0.908562 0.038 Uiso 1 1 calc R U . . .
C31 C 0.6485(3) 0.3325(2) 0.80021(13) 0.0285(4) Uani 1 1 d . . . . .
H31A H 0.586182 0.350864 0.849361 0.043 Uiso 1 1 calc R U . . .
H31B H 0.711381 0.234857 0.803221 0.043 Uiso 1 1 calc R U . . .
H31C H 0.581574 0.360766 0.757999 0.043 Uiso 1 1 calc R U . . .
C40 C 0.3828(2) 0.7905(2) 0.96149(11) 0.0230(4) Uani 1 1 d . . . . .
H40B H 0.333681 0.753595 1.007827 0.034 Uiso 1 1 calc R U . . .
H40C H 0.307552 0.875549 0.937145 0.034 Uiso 1 1 calc R U . . .
H40A H 0.466320 0.808254 0.976228 0.034 Uiso 1 1 calc R U . . .
C41 C 0.3016(2) 0.6199(2) 0.87274(12) 0.0241(4) Uani 1 1 d . . . . .
H41A H 0.223413 0.700500 0.846553 0.036 Uiso 1 1 calc R U . . .
H41B H 0.256155 0.587614 0.922052 0.036 Uiso 1 1 calc R U . . .
H41C H 0.342037 0.547900 0.839714 0.036 Uiso 1 1 calc R U . . .
C50 C 0.3545(2) 1.1157(2) 0.82069(13) 0.0262(4) Uani 1 1 d . . . . .
H50A H 0.256288 1.188820 0.832610 0.039 Uiso 1 1 calc R U . . .
H50B H 0.427529 1.155278 0.794634 0.039 Uiso 1 1 calc R U . . .
H50C H 0.393637 1.057658 0.868889 0.039 Uiso 1 1 calc R U . . .
C51 C 0.1433(2) 0.9913(2) 0.78854(13) 0.0260(4) Uani 1 1 d . . . . .
H51A H 0.128693 0.934339 0.756163 0.039 Uiso 1 1 calc R U . . .
H51B H 0.059028 1.081005 0.783982 0.039 Uiso 1 1 calc R U . . .
H51C H 0.145288 0.948020 0.842749 0.039 Uiso 1 1 calc R U . . .
C60 C 0.7932(2) 0.6676(2) 0.99879(12) 0.0252(4) Uani 1 1 d . . . . .
H60A H 0.727385 0.631760 0.980971 0.038 Uiso 1 1 calc R U . . .
H60B H 0.764361 0.678431 1.053599 0.038 Uiso 1 1 calc R U . . .
H60C H 0.899980 0.604076 0.992539 0.038 Uiso 1 1 calc R U . . .
C61 C 0.9069(2) 0.8966(2) 0.97015(11) 0.0221(4) Uani 1 1 d . . . . .
H61A H 1.011718 0.831139 0.960759 0.033 Uiso 1 1 calc R U . . .
H61B H 0.885346 0.905413 1.025427 0.033 Uiso 1 1 calc R U . . .
H61C H 0.895239 0.985402 0.939822 0.033 Uiso 1 1 calc R U . . .
C70 C 0.6160(2) 1.1583(2) 0.60854(15) 0.0335(5) Uani 1 1 d . . . . .
H70A H 0.548925 1.110949 0.607419 0.050 Uiso 1 1 calc R U . . .
H70B H 0.607223 1.225780 0.561853 0.050 Uiso 1 1 calc R U . . .
H70C H 0.586048 1.204346 0.654603 0.050 Uiso 1 1 calc R U . . .
C71 C 0.9422(2) 1.1277(2) 0.60999(12) 0.0250(4) Uani 1 1 d . . . . .
H71A H 0.911075 1.177380 0.654628 0.037 Uiso 1 1 calc R U . . .
H71B H 0.931967 1.192393 0.561964 0.037 Uiso 1 1 calc R U . . .
H71C H 1.048837 1.063478 0.612378 0.037 Uiso 1 1 calc R U . . .
C80 C 1.1873(2) 0.4847(2) 0.68789(13) 0.0272(4) Uani 1 1 d . . . . .
H80B H 1.268826 0.435123 0.651109 0.041 Uiso 1 1 calc R U . . .
H80A H 1.107251 0.448336 0.696676 0.041 Uiso 1 1 calc R U . . .
H80C H 1.229372 0.473751 0.737126 0.041 Uiso 1 1 calc R U . . .
C81 C 1.2572(2) 0.7379(2) 0.63219(14) 0.0314(5) Uani 1 1 d . . . . .
H81A H 1.213546 0.835282 0.612247 0.047 Uiso 1 1 calc R U . . .
H81B H 1.338300 0.689973 0.594716 0.047 Uiso 1 1 calc R U . . .
H81C H 1.299808 0.724655 0.681577 0.047 Uiso 1 1 calc R U . . .

loop_
_atom_site_aniso_label
_atom_site_aniso_U_11
_atom_site_aniso_U_22
_atom_site_aniso_U_33
_atom_site_aniso_U_23
_atom_site_aniso_U_13
_atom_site_aniso_U_12
Fe1 0.01046(11) 0.01267(12) 0.01177(12) -0.00295(9) 0.00018(8) -0.00529(9)
Si2 0.0170(2) 0.0217(3) 0.0151(2) -0.00692(19) 0.00001(18) -0.00741(19)
Si3 0.0220(2) 0.0130(2) 0.0187(2) -0.00321(18) -0.00285(19) -0.00562(19)
Si4 0.0165(2) 0.0180(2) 0.0147(2) -0.00206(18) 0.00127(17) -0.00907(18)
Si5 0.0140(2) 0.0169(2) 0.0221(3) -0.00317(19) 0.00005(18) -0.00348(18)
Si6 0.0163(2) 0.0176(2) 0.0142(2) -0.00453(18) -0.00026(17) -0.00753(18)
Si7 0.0247(3) 0.0208(3) 0.0156(2) -0.00041(19) -0.00142(19) -0.0125(2)
Si8 0.0137(2) 0.0244(3) 0.0189(2) -0.0091(2) 0.00192(18) -0.00661(19)
C1 0.0134(7) 0.0167(8) 0.0152(8) -0.0026(6) -0.0020(6) -0.0070(6)
C2 0.0152(8) 0.0158(8) 0.0151(8) -0.0046(6) -0.0023(6) -0.0074(6)
C3 0.0146(7) 0.0155(8) 0.0161(8) -0.0041(6) -0.0005(6) -0.0078(6)
C4 0.0145(7) 0.0158(8) 0.0158(8) -0.0039(6) 0.0007(6) -0.0085(6)
C5 0.0111(7) 0.0165(8) 0.0168(8) -0.0031(6) -0.0002(6) -0.0065(6)
C6 0.0146(7) 0.0165(8) 0.0163(8) -0.0047(6) -0.0014(6) -0.0077(6)
C7 0.0143(7) 0.0172(8) 0.0170(8) -0.0025(6) -0.0006(6) -0.0096(6)
C8 0.0116(7) 0.0194(8) 0.0175(8) -0.0050(7) -0.0008(6) -0.0074(6)
C9 0.0127(7) 0.0176(8) 0.0172(8) -0.0039(7) -0.0032(6) -0.0055(6)
C12 0.0153(8) 0.0147(8) 0.0173(8) -0.0043(6) -0.0011(6) -0.0077(6)
C20 0.0308(10) 0.0346(11) 0.0162(9) -0.0034(8) 0.0001(8) -0.0165(9)
C21 0.0274(10) 0.0265(10) 0.0267(10) -0.0129(8) -0.0013(8) -0.0115(8)
C30 0.0268(10) 0.0198(9) 0.0265(10) -0.0026(8) -0.0082(8) -0.0045(8)
C31 0.0389(11) 0.0198(9) 0.0326(11) -0.0025(8) -0.0061(9) -0.0169(9)
C40 0.0235(9) 0.0268(10) 0.0202(9) -0.0071(8) 0.0033(7) -0.0115(8)
C41 0.0225(9) 0.0271(10) 0.0274(10) -0.0032(8) -0.0001(7) -0.0156(8)
C50 0.0206(9) 0.0211(9) 0.0356(11) -0.0100(8) 0.0018(8) -0.0056(7)
C51 0.0160(8) 0.0287(10) 0.0309(11) -0.0052(8) 0.0005(7) -0.0067(8)
C60 0.0338(11) 0.0242(10) 0.0204(9) -0.0003(8) -0.0061(8) -0.0142(8)
C61 0.0223(9) 0.0277(10) 0.0212(9) -0.0077(8) -0.0018(7) -0.0128(8)
C70 0.0264(10) 0.0291(11) 0.0449(14) 0.0127(10) -0.0133(9) -0.0149(9)
C71 0.0240(9) 0.0239(10) 0.0281(10) 0.0013(8) 0.0011(8) -0.0137(8)
C80 0.0224(9) 0.0243(10) 0.0315(11) -0.0106(8) -0.0026(8) -0.0026(8)
C81 0.0183(9) 0.0392(12) 0.0405(13) -0.0175(10) 0.0095(8) -0.0141(9)

loop_
_atom_type_symbol
_atom_type_description
_atom_type_scat_dispersion_real
_atom_type_scat_dispersion_imag
_atom_type_scat_source
C C 0.0033 0.0016 'International Tables Vol C Tables 4.2.6.8 and 6.1.1.4'
H H 0.0000 0.0000 'International Tables Vol C Tables 4.2.6.8 and 6.1.1.4'
Fe Fe 0.3463 0.8444 'International Tables Vol C Tables 4.2.6.8 and 6.1.1.4'
Si Si 0.0817 0.0704 'International Tables Vol C Tables 4.2.6.8 and 6.1.1.4'

loop_
_geom_angle_atom_site_label_1
_geom_angle_atom_site_label_2
_geom_angle_atom_site_label_3
_geom_angle
_geom_angle_site_symmetry_1
_geom_angle_site_symmetry_3
_geom_angle_publ_flag
C1 Fe1 C2 40.26(7) . . ?
C1 Fe1 C3 67.87(7) . . ?
C1 Fe1 C4 67.83(7) . . ?
C1 Fe1 C5 40.56(7) . . ?
C1 Fe1 C6 154.75(7) . . ?
C1 Fe1 C7 105.31(7) . . ?
C1 Fe1 C8 123.83(7) . . ?
C1 Fe1 C9 162.08(7) . . ?
C1 Fe1 C12 119.30(7) . . ?
C2 Fe1 C6 164.40(7) . . ?
C3 Fe1 C2 40.81(7) . . ?
C3 Fe1 C4 41.07(6) . . ?
C3 Fe1 C5 68.96(7) . . ?
C3 Fe1 C6 127.81(7) . . ?
C3 Fe1 C7 154.76(7) . . ?
C3 Fe1 C8 121.40(7) . . ?
C4 Fe1 C2 68.76(7) . . ?
C4 Fe1 C6 109.56(7) . . ?
C5 Fe1 C2 68.86(7) . . ?
C5 Fe1 C4 40.74(7) . . ?
C5 Fe1 C6 120.71(7) . . ?
C5 Fe1 C8 160.01(7) . . ?
C7 Fe1 C2 118.30(7) . . ?
C7 Fe1 C4 160.94(7) . . ?
C7 Fe1 C5 122.62(7) . . ?
C7 Fe1 C6 68.59(7) . . ?
C7 Fe1 C8 40.81(7) . . ?
C8 Fe1 C2 106.88(7) . . ?
C8 Fe1 C4 157.69(7) . . ?
C8 Fe1 C6 68.44(7) . . ?
C9 Fe1 C2 126.85(7) . . ?
C9 Fe1 C3 110.66(7) . . ?
C9 Fe1 C4 123.69(7) . . ?
C9 Fe1 C5 157.06(7) . . ?
C9 Fe1 C6 40.20(6) . . ?
C9 Fe1 C7 67.99(7) . . ?
C9 Fe1 C8 40.42(7) . . ?
C12 Fe1 C2 153.34(7) . . ?
C12 Fe1 C3 164.13(7) . . ?
C12 Fe1 C4 125.83(7) . . ?
C12 Fe1 C5 106.56(7) . . ?
C12 Fe1 C6 40.31(7) . . ?
C12 Fe1 C7 40.57(7) . . ?
C12 Fe1 C8 68.00(7) . . ?
C12 Fe1 C9 67.18(7) . . ?
C2 Si2 H2 110.1 . . ?
C20 Si2 H2 110.1 . . ?
C20 Si2 C2 109.44(9) . . ?
C20 Si2 C21 108.60(10) . . ?
C21 Si2 H2 110.1 . . ?
C21 Si2 C2 108.57(8) . . ?
C3 Si3 H3 106.2 . . ?
C3 Si3 C30 117.10(8) . . ?
C3 Si3 C31 111.32(9) . . ?
C30 Si3 H3 106.2 . . ?
C30 Si3 C31 109.10(10) . . ?
C31 Si3 H3 106.2 . . ?
C4 Si4 H4 107.8 . . ?
C4 Si4 C41 107.28(9) . . ?
C40 Si4 H4 107.8 . . ?
C40 Si4 C4 117.66(9) . . ?
C40 Si4 C41 108.25(9) . . ?
C41 Si4 H4 107.8 . . ?
C5 Si5 H5 106.6 . . ?
C50 Si5 H5 106.6 . . ?
C50 Si5 C5 116.48(8) . . ?
C51 Si5 H5 106.6 . . ?
C51 Si5 C5 111.89(9) . . ?
C51 Si5 C50 108.21(9) . . ?
C6 Si6 H6 109.3 . . ?
C6 Si6 C60 112.41(9) . . ?
C6 Si6 C61 107.58(8) . . ?
C60 Si6 H6 109.3 . . ?
C60 Si6 C61 108.98(9) . . ?
C61 Si6 H6 109.3 . . ?
C7 Si7 H7 109.5 . . ?
C7 Si7 C70 110.70(9) . . ?
C7 Si7 C71 109.67(9) . . ?
C70 Si7 H7 109.5 . . ?
C71 Si7 H7 109.5 . . ?
C71 Si7 C70 108.01(10) . . ?
C8 Si8 H8 109.4 . . ?
C8 Si8 C81 108.98(9) . . ?
C80 Si8 H8 109.4 . . ?
C80 Si8 C8 110.49(9) . . ?
C80 Si8 C81 109.25(10) . . ?
C81 Si8 H8 109.4 . . ?
Fe1 C1 H1 125.3 . . ?
C2 C1 Fe1 71.11(9) . . ?
C2 C1 H1 124.5 . . ?
C2 C1 C5 111.00(15) . . ?
C5 C1 Fe1 70.70(9) . . ?
C5 C1 H1 124.5 . . ?
Si2 C2 Fe1 135.70(9) . . ?
C1 C2 Fe1 68.62(9) . . ?
C1 C2 Si2 122.70(13) . . ?
C1 C2 C3 106.49(15) . . ?
C3 C2 Fe1 69.12(9) . . ?
C3 C2 Si2 129.81(13) . . ?
Si3 C3 Fe1 129.66(9) . . ?
C2 C3 Fe1 70.08(9) . . ?
C2 C3 Si3 122.04(12) . . ?
C2 C3 C4 108.11(15) . . ?
C4 C3 Fe1 69.84(9) . . ?
C4 C3 Si3 129.64(13) . . ?
Si4 C4 Fe1 140.82(9) . . ?
C3 C4 Fe1 69.10(9) . . ?
C3 C4 Si4 121.52(13) . . ?
C5 C4 Fe1 69.48(9) . . ?
C5 C4 Si4 128.08(13) . . ?
C5 C4 C3 107.94(15) . . ?
Si5 C5 Fe1 131.57(9) . . ?
C1 C5 Fe1 68.74(9) . . ?
C1 C5 Si5 120.35(13) . . ?
C1 C5 C4 106.45(14) . . ?
C4 C5 Fe1 69.77(9) . . ?
C4 C5 Si5 132.78(13) . . ?
Si6 C6 Fe1 137.94(9) . . ?
C9 C6 Fe1 68.71(9) . . ?
C9 C6 Si6 128.23(14) . . ?
C9 C6 C12 105.62(15) . . ?
C12 C6 Fe1 68.32(9) . . ?
C12 C6 Si6 124.65(13) . . ?
Si7 C7 Fe1 130.79(9) . . ?
C8 C7 Fe1 69.77(9) . . ?
C8 C7 Si7 129.69(13) . . ?
C12 C7 Fe1 68.90(9) . . ?
C12 C7 Si7 123.29(13) . . ?
C12 C7 C8 106.74(15) . . ?
Si8 C8 Fe1 133.80(9) . . ?
C7 C8 Fe1 69.42(9) . . ?
C7 C8 Si8 127.79(14) . . ?
C9 C8 Fe1 69.13(9) . . ?
C9 C8 Si8 124.61(13) . . ?
C9 C8 C7 106.90(15) . . ?
Fe1 C9 H9 125.2 . . ?
C6 C9 Fe1 71.09(10) . . ?
C6 C9 C8 110.33(16) . . ?
C6 C9 H9 124.8 . . ?
C8 C9 Fe1 70.45(9) . . ?
C8 C9 H9 124.8 . . ?
Fe1 C12 H12 124.9 . . ?
C6 C12 Fe1 71.37(9) . . ?
C6 C12 C7 110.40(15) . . ?
C6 C12 H12 124.8 . . ?
C7 C12 Fe1 70.53(9) . . ?
C7 C12 H12 124.8 . . ?
Si2 C20 H20A 109.5 . . ?
Si2 C20 H20B 109.5 . . ?
Si2 C20 H20C 109.5 . . ?
H20A C20 H20B 109.5 . . ?
H20A C20 H20C 109.5 . . ?
H20B C20 H20C 109.5 . . ?
Si2 C21 H21A 109.5 . . ?
Si2 C21 H21B 109.5 . . ?
Si2 C21 H21C 109.5 . . ?
H21A C21 H21B 109.5 . . ?
H21A C21 H21C 109.5 . . ?
H21B C21 H21C 109.5 . . ?
Si3 C30 H30A 109.5 . . ?
Si3 C30 H30B 109.5 . . ?
Si3 C30 H30C 109.5 . . ?
H30A C30 H30B 109.5 . . ?
H30A C30 H30C 109.5 . . ?
H30B C30 H30C 109.5 . . ?
Si3 C31 H31A 109.5 . . ?
Si3 C31 H31B 109.5 . . ?
Si3 C31 H31C 109.5 . . ?
H31A C31 H31B 109.5 . . ?
H31A C31 H31C 109.5 . . ?
H31B C31 H31C 109.5 . . ?
Si4 C40 H40B 109.5 . . ?
Si4 C40 H40C 109.5 . . ?
Si4 C40 H40A 109.5 . . ?
H40B C40 H40C 109.5 . . ?
H40B C40 H40A 109.5 . . ?
H40C C40 H40A 109.5 . . ?
Si4 C41 H41A 109.5 . . ?
Si4 C41 H41B 109.5 . . ?
Si4 C41 H41C 109.5 . . ?
H41A C41 H41B 109.5 . . ?
H41A C41 H41C 109.5 . . ?
H41B C41 H41C 109.5 . . ?
Si5 C50 H50A 109.5 . . ?
Si5 C50 H50B 109.5 . . ?
Si5 C50 H50C 109.5 . . ?
H50A C50 H50B 109.5 . . ?
H50A C50 H50C 109.5 . . ?
H50B C50 H50C 109.5 . . ?
Si5 C51 H51A 109.5 . . ?
Si5 C51 H51B 109.5 . . ?
Si5 C51 H51C 109.5 . . ?
H51A C51 H51B 109.5 . . ?
H51A C51 H51C 109.5 . . ?
H51B C51 H51C 109.5 . . ?
Si6 C60 H60A 109.5 . . ?
Si6 C60 H60B 109.5 . . ?
Si6 C60 H60C 109.5 . . ?
H60A C60 H60B 109.5 . . ?
H60A C60 H60C 109.5 . . ?
H60B C60 H60C 109.5 . . ?
Si6 C61 H61A 109.5 . . ?
Si6 C61 H61B 109.5 . . ?
Si6 C61 H61C 109.5 . . ?
H61A C61 H61B 109.5 . . ?
H61A C61 H61C 109.5 . . ?
H61B C61 H61C 109.5 . . ?
Si7 C70 H70A 109.5 . . ?
Si7 C70 H70B 109.5 . . ?
Si7 C70 H70C 109.5 . . ?
H70A C70 H70B 109.5 . . ?
H70A C70 H70C 109.5 . . ?
H70B C70 H70C 109.5 . . ?
Si7 C71 H71A 109.5 . . ?
Si7 C71 H71B 109.5 . . ?
Si7 C71 H71C 109.5 . . ?
H71A C71 H71B 109.5 . . ?
H71A C71 H71C 109.5 . . ?
H71B C71 H71C 109.5 . . ?
Si8 C80 H80B 109.5 . . ?
Si8 C80 H80A 109.5 . . ?
Si8 C80 H80C 109.5 . . ?
H80B C80 H80A 109.5 . . ?
H80B C80 H80C 109.5 . . ?
H80A C80 H80C 109.5 . . ?
Si8 C81 H81A 109.5 . . ?
Si8 C81 H81B 109.5 . . ?
Si8 C81 H81C 109.5 . . ?
H81A C81 H81B 109.5 . . ?
H81A C81 H81C 109.5 . . ?
H81B C81 H81C 109.5 . . ?

loop_
_geom_bond_atom_site_label_1
_geom_bond_atom_site_label_2
_geom_bond_distance
_geom_bond_site_symmetry_2
_geom_bond_publ_flag
Fe1 C1 2.0569(17) . ?
Fe1 C2 2.0899(16) . ?
Fe1 C3 2.0769(17) . ?
Fe1 C4 2.0870(17) . ?
Fe1 C5 2.0830(16) . ?
Fe1 C6 2.0991(17) . ?
Fe1 C7 2.0801(17) . ?
Fe1 C8 2.0849(17) . ?
Fe1 C9 2.0674(17) . ?
Fe1 C12 2.0583(16) . ?
Si2 H2 1.0000 . ?
Si2 C2 1.8754(18) . ?
Si2 C20 1.861(2) . ?
Si2 C21 1.868(2) . ?
Si3 H3 1.0000 . ?
Si3 C3 1.8707(18) . ?
Si3 C30 1.871(2) . ?
Si3 C31 1.872(2) . ?
Si4 H4 1.0000 . ?
Si4 C4 1.8646(18) . ?
Si4 C40 1.8642(19) . ?
Si4 C41 1.8723(19) . ?
Si5 H5 1.0000 . ?
Si5 C5 1.8753(18) . ?
Si5 C50 1.870(2) . ?
Si5 C51 1.865(2) . ?
Si6 H6 1.0000 . ?
Si6 C6 1.8578(18) . ?
Si6 C60 1.859(2) . ?
Si6 C61 1.8677(19) . ?
Si7 H7 1.0000 . ?
Si7 C7 1.8620(19) . ?
Si7 C70 1.867(2) . ?
Si7 C71 1.866(2) . ?
Si8 H8 1.0000 . ?
Si8 C8 1.8649(18) . ?
Si8 C80 1.863(2) . ?
Si8 C81 1.866(2) . ?
C1 H1 0.9500 . ?
C1 C2 1.428(2) . ?
C1 C5 1.435(2) . ?
C2 C3 1.453(2) . ?
C3 C4 1.460(2) . ?
C4 C5 1.452(2) . ?
C6 C9 1.432(2) . ?
C6 C12 1.433(2) . ?
C7 C8 1.452(2) . ?
C7 C12 1.435(2) . ?
C8 C9 1.434(3) . ?
C9 H9 0.9500 . ?
C12 H12 0.9500 . ?
C20 H20A 0.9800 . ?
C20 H20B 0.9800 . ?
C20 H20C 0.9800 . ?
C21 H21A 0.9800 . ?
C21 H21B 0.9800 . ?
C21 H21C 0.9800 . ?
C30 H30A 0.9800 . ?
C30 H30B 0.9800 . ?
C30 H30C 0.9800 . ?
C31 H31A 0.9800 . ?
C31 H31B 0.9800 . ?
C31 H31C 0.9800 . ?
C40 H40B 0.9800 . ?
C40 H40C 0.9800 . ?
C40 H40A 0.9800 . ?
C41 H41A 0.9800 . ?
C41 H41B 0.9800 . ?
C41 H41C 0.9800 . ?
C50 H50A 0.9800 . ?
C50 H50B 0.9800 . ?
C50 H50C 0.9800 . ?
C51 H51A 0.9800 . ?
C51 H51B 0.9800 . ?
C51 H51C 0.9800 . ?
C60 H60A 0.9800 . ?
C60 H60B 0.9800 . ?
C60 H60C 0.9800 . ?
C61 H61A 0.9800 . ?
C61 H61B 0.9800 . ?
C61 H61C 0.9800 . ?
C70 H70A 0.9800 . ?
C70 H70B 0.9800 . ?
C70 H70C 0.9800 . ?
C71 H71A 0.9800 . ?
C71 H71B 0.9800 . ?
C71 H71C 0.9800 . ?
C80 H80B 0.9800 . ?
C80 H80A 0.9800 . ?
C80 H80C 0.9800 . ?
C81 H81A 0.9800 . ?
C81 H81B 0.9800 . ?
C81 H81C 0.9800 . ?

loop_
_geom_torsion_atom_site_label_1
_geom_torsion_atom_site_label_2
_geom_torsion_atom_site_label_3
_geom_torsion_atom_site_label_4
_geom_torsion
_geom_torsion_site_symmetry_1
_geom_torsion_site_symmetry_2
_geom_torsion_site_symmetry_3
_geom_torsion_site_symmetry_4
_geom_torsion_publ_flag
Fe1 C1 C2 Si2 -131.46(12) . . . . ?
Fe1 C1 C2 C3 58.99(11) . . . . ?
Fe1 C1 C5 Si5 126.67(12) . . . . ?
Fe1 C1 C5 C4 -59.89(11) . . . . ?
Fe1 C2 C3 Si3 -125.03(12) . . . . ?
Fe1 C2 C3 C4 59.71(11) . . . . ?
Fe1 C3 C4 Si4 -137.66(12) . . . . ?
Fe1 C3 C4 C5 58.80(11) . . . . ?
Fe1 C4 C5 Si5 -128.49(15) . . . . ?
Fe1 C4 C5 C1 59.22(11) . . . . ?
Fe1 C6 C9 C8 59.72(12) . . . . ?
Fe1 C6 C12 C7 -59.96(12) . . . . ?
Fe1 C7 C8 Si8 130.12(14) . . . . ?
Fe1 C7 C8 C9 -59.22(11) . . . . ?
Fe1 C7 C12 C6 60.47(12) . . . . ?
Fe1 C8 C9 C6 -60.11(12) . . . . ?
Si2 C2 C3 Fe1 132.78(14) . . . . ?
Si2 C2 C3 Si3 7.8(2) . . . . ?
Si2 C2 C3 C4 -167.50(13) . . . . ?
Si3 C3 C4 Fe1 125.36(14) . . . . ?
Si3 C3 C4 Si4 -12.3(2) . . . . ?
Si3 C3 C4 C5 -175.84(12) . . . . ?
Si4 C4 C5 Fe1 139.31(14) . . . . ?
Si4 C4 C5 Si5 10.8(2) . . . . ?
Si4 C4 C5 C1 -161.46(13) . . . . ?
Si6 C6 C9 Fe1 135.02(14) . . . . ?
Si6 C6 C9 C8 -165.26(13) . . . . ?
Si6 C6 C12 Fe1 -134.14(13) . . . . ?
Si6 C6 C12 C7 165.90(12) . . . . ?
Si7 C7 C8 Fe1 -126.79(14) . . . . ?
Si7 C7 C8 Si8 3.3(2) . . . . ?
Si7 C7 C8 C9 173.99(13) . . . . ?
Si7 C7 C12 Fe1 125.76(12) . . . . ?
Si7 C7 C12 C6 -173.77(12) . . . . ?
Si8 C8 C9 Fe1 -129.56(13) . . . . ?
Si8 C8 C9 C6 170.33(12) . . . . ?
C1 C2 C3 Fe1 -58.68(11) . . . . ?
C1 C2 C3 Si3 176.29(12) . . . . ?
C1 C2 C3 C4 1.03(18) . . . . ?
C2 C1 C5 Fe1 59.88(12) . . . . ?
C2 C1 C5 Si5 -173.45(12) . . . . ?
C2 C1 C5 C4 -0.01(19) . . . . ?
C2 C3 C4 Fe1 -59.86(11) . . . . ?
C2 C3 C4 Si4 162.47(12) . . . . ?
C2 C3 C4 C5 -1.06(18) . . . . ?
C3 C4 C5 Fe1 -58.56(11) . . . . ?
C3 C4 C5 Si5 172.94(13) . . . . ?
C3 C4 C5 C1 0.66(18) . . . . ?
C5 C1 C2 Fe1 -59.63(12) . . . . ?
C5 C1 C2 Si2 168.91(12) . . . . ?
C5 C1 C2 C3 -0.64(19) . . . . ?
C7 C8 C9 Fe1 59.40(11) . . . . ?
C7 C8 C9 C6 -0.70(19) . . . . ?
C8 C7 C12 Fe1 -59.79(11) . . . . ?
C8 C7 C12 C6 0.68(19) . . . . ?
C9 C6 C12 Fe1 58.87(11) . . . . ?
C9 C6 C12 C7 -1.09(18) . . . . ?
C12 C6 C9 Fe1 -58.62(11) . . . . ?
C12 C6 C9 C8 1.10(18) . . . . ?
C12 C7 C8 Fe1 59.24(11) . . . . ?
C12 C7 C8 Si8 -170.64(12) . . . . ?
C12 C7 C8 C9 0.01(18) . . . . ?
C20 Si2 C2 Fe1 -75.65(15) . . . . ?
C20 Si2 C2 C1 16.51(17) . . . . ?
C20 Si2 C2 C3 -176.57(15) . . . . ?
C21 Si2 C2 Fe1 165.96(13) . . . . ?
C21 Si2 C2 C1 -101.88(15) . . . . ?
C21 Si2 C2 C3 65.04(18) . . . . ?
C30 Si3 C3 Fe1 37.31(15) . . . . ?
C30 Si3 C3 C2 127.11(14) . . . . ?
C30 Si3 C3 C4 -58.75(18) . . . . ?
C31 Si3 C3 Fe1 163.77(11) . . . . ?
C31 Si3 C3 C2 -106.43(15) . . . . ?
C31 Si3 C3 C4 67.71(18) . . . . ?
C40 Si4 C4 Fe1 58.95(18) . . . . ?
C40 Si4 C4 C3 154.12(13) . . . . ?
C40 Si4 C4 C5 -45.92(18) . . . . ?
C41 Si4 C4 Fe1 -178.81(14) . . . . ?
C41 Si4 C4 C3 -83.64(15) . . . . ?
C41 Si4 C4 C5 76.32(17) . . . . ?
C50 Si5 C5 Fe1 -30.37(16) . . . . ?
C50 Si5 C5 C1 -117.94(15) . . . . ?
C50 Si5 C5 C4 70.64(19) . . . . ?
C51 Si5 C5 Fe1 -155.56(12) . . . . ?
C51 Si5 C5 C1 116.87(14) . . . . ?
C51 Si5 C5 C4 -54.55(19) . . . . ?
C60 Si6 C6 Fe1 63.26(16) . . . . ?
C60 Si6 C6 C9 -37.29(18) . . . . ?
C60 Si6 C6 C12 158.74(14) . . . . ?
C61 Si6 C6 Fe1 -176.76(13) . . . . ?
C61 Si6 C6 C9 82.69(17) . . . . ?
C61 Si6 C6 C12 -81.28(16) . . . . ?
C70 Si7 C7 Fe1 54.20(15) . . . . ?
C70 Si7 C7 C8 151.23(16) . . . . ?
C70 Si7 C7 C12 -35.68(17) . . . . ?
C71 Si7 C7 Fe1 173.28(11) . . . . ?
C71 Si7 C7 C8 -89.69(17) . . . . ?
C71 Si7 C7 C12 83.40(16) . . . . ?
C80 Si8 C8 Fe1 -73.33(15) . . . . ?
C80 Si8 C8 C7 -170.65(15) . . . . ?
C80 Si8 C8 C9 20.23(17) . . . . ?
C81 Si8 C8 Fe1 166.62(14) . . . . ?
C81 Si8 C8 C7 69.31(18) . . . . ?
C81 Si8 C8 C9 -99.81(17) . . . . ?
